data_7239856
loop_
_publ_author_name
'Shin, Jong Won'
'Jeong, Ah Rim'
'Jeong, Jong Hwa'
'Zenno, Hikaru'
'Hayami, Shinya'
'Min, Kil Sik'

_publ_section_title
;
 Two-dimensional square-grid iron(ii) coordination polymers showing
 anion-dependent spin crossover behavior
;
_journal_issue 9
_journal_name_full 'RSC Advances'
_journal_page_first 5040
_journal_page_last 5049
_journal_paper_doi 10.1039/C9RA09782A
_journal_volume 10
_journal_year 2020
_chemical_formula_sum 'C44 H36 Fe N14 O0 Se2'
_chemical_formula_weight 974.64
_space_group_crystal_system monoclinic
_space_group_IT_number 14
_space_group_name_Hall '-P 2ybc'
_space_group_name_H-M_alt 'P 1 21/c 1'
_atom_sites_solution_hydrogens geom
_audit_creation_method SHELXL-2013
_audit_update_record
;
2019-08-09 deposited with the CCDC.	2020-01-24 downloaded from the CCDC.
;
_cell_angle_alpha 90
_cell_angle_beta 98.17(3)
_cell_angle_gamma 90
_cell_formula_units_Z 4
_cell_length_a 18.847(4)
_cell_length_b 14.005(3)
_cell_length_c 19.343(4)
_cell_measurement_reflns_used 64314
_cell_measurement_temperature 104(2)
_cell_measurement_theta_max 30.00
_cell_measurement_theta_min 0.43
_cell_volume 5053.8(19)
_computing_cell_refinement HKL3000
_computing_data_collection 'PAL ADSC Quantum-210 ADX Program'
_computing_data_reduction HKL3000
_computing_molecular_graphics ORTEP
_computing_publication_material WINGX
_computing_structure_refinement 'SHELXL-2013 (Sheldrick, 2013)'
_computing_structure_solution 'SHELXL-2013 (Sheldrick, 2013)'
_diffrn_ambient_temperature 104(2)
_diffrn_measured_fraction_theta_full 0.984
_diffrn_measured_fraction_theta_max 0.831
_diffrn_measurement_device_type 'ADSC Q210 CCD area detector'
_diffrn_measurement_method 'omega scan'
_diffrn_radiation_type synchrotron
_diffrn_radiation_wavelength 0.750
_diffrn_reflns_av_R_equivalents 0.0519
_diffrn_reflns_av_unetI/netI 0.0452
_diffrn_reflns_Laue_measured_fraction_full 0.984
_diffrn_reflns_Laue_measured_fraction_max 0.831
_diffrn_reflns_limit_h_max 24
_diffrn_reflns_limit_h_min -24
_diffrn_reflns_limit_k_max 17
_diffrn_reflns_limit_k_min -17
_diffrn_reflns_limit_l_max 25
_diffrn_reflns_limit_l_min -25
_diffrn_reflns_number 34308
_diffrn_reflns_point_group_measured_fraction_full 0.984
_diffrn_reflns_point_group_measured_fraction_max 0.831
_diffrn_reflns_theta_full 26.744
_diffrn_reflns_theta_max 29.851
_diffrn_reflns_theta_min 1.919
_diffrn_source 'PLSII 2D bending magnet'
_exptl_absorpt_coefficient_mu 2.039
_exptl_absorpt_correction_T_max 0.923
_exptl_absorpt_correction_T_min 0.854
_exptl_absorpt_correction_type empirical
_exptl_absorpt_process_details 'HKL3000 Scalepack'
_exptl_crystal_colour yellow
_exptl_crystal_density_diffrn 1.281
_exptl_crystal_description block
_exptl_crystal_F_000 1968
_exptl_crystal_size_max 0.080
_exptl_crystal_size_mid 0.060
_exptl_crystal_size_min 0.040
_platon_squeeze_details
;
;
_refine_diff_density_max 1.287
_refine_diff_density_min -0.653
_refine_diff_density_rms 0.213
_refine_ls_extinction_coef 0.093(7)
_refine_ls_extinction_expression Fc^*^=kFc[1+0.001xFc^2^\l^3^/sin(2\q)]^-1/4^
_refine_ls_extinction_method SHELXL
_refine_ls_goodness_of_fit_ref 1.368
_refine_ls_hydrogen_treatment constr
_refine_ls_matrix_type full
_refine_ls_number_parameters 590
_refine_ls_number_reflns 10290
_refine_ls_number_restraints 0
_refine_ls_restrained_S_all 1.368
_refine_ls_R_factor_all 0.1401
_refine_ls_R_factor_gt 0.1113
_refine_ls_shift/su_max 0.000
_refine_ls_shift/su_mean 0.000
_refine_ls_structure_factor_coef Fsqd
_refine_ls_weighting_details
;
 w=1/[\s^2^(Fo^2^)+(0.2000P)^2^]
 where P=(Fo^2^+2Fc^2^)/3
;
_refine_ls_weighting_scheme calc
_refine_ls_wR_factor_gt 0.3629
_refine_ls_wR_factor_ref 0.3839
_reflns_Friedel_coverage 0.000
_reflns_number_gt 5885
_reflns_number_total 10290
_reflns_threshold_expression 'I > 2\s(I)'
_cod_data_source_file c9ra09782a2.cif
_cod_data_source_block shelx_CCDC1
_cod_depositor_comments 'Adding full bibliography for 7239855--7239857.cif.'
_cod_original_cell_volume 5053.8(18)
_cod_original_sg_symbol_H-M 'P 21/c'
_cod_database_code 7239856
_shelx_space_group_comment
;
The symmetry employed for this shelxl refinement is uniquely defined
by the following loop, which should always be used as a source of
symmetry information in preference to the above space-group names.
They are only intended as comments.
;
_shelx_estimated_absorpt_t_min 0.854
_shelx_estimated_absorpt_t_max 0.923
_shelxl_version_number 2013-2

loop_
_space_group_symop_operation_xyz
'x, y, z'
'-x, y+1/2, -z+1/2'
'-x, -y, -z'
'x, -y-1/2, z-1/2'

loop_
_atom_site_label
_atom_site_type_symbol
_atom_site_fract_x
_atom_site_fract_y
_atom_site_fract_z
_atom_site_U_iso_or_equiv
_atom_site_adp_type
_atom_site_occupancy
_atom_site_site_symmetry_order
_atom_site_calc_flag
_atom_site_refinement_flags_posn
_atom_site_refinement_flags_adp
_atom_site_refinement_flags_occupancy
Fe1 Fe 0.0000 0.0000 0.0000 0.0571(4) Uani 1 2 d S . P
Fe2 Fe 0.5000 0.0000 0.0000 0.0531(4) Uani 1 2 d S . P
Se1 Se 0.21017(8) -0.21794(17) 0.04390(7) 0.0813(7) Uani 0.5 1 d . . P
Se2 Se 0.1767(3) -0.2617(3) 0.0456(3) 0.0684(13) Uani 0.25 1 d . . P
Se3 Se 0.1590(3) -0.2961(3) 0.0461(3) 0.0593(11) Uani 0.25 1 d . . P
Se4 Se 0.28863(9) 0.2046(2) -0.04909(10) 0.1175(9) Uani 0.5 1 d . . P
Se5 Se 0.3248(6) 0.2757(9) -0.0451(4) 0.106(3) Uani 0.25 1 d . . P
Se6 Se 0.3383(7) 0.3020(10) -0.0362(6) 0.130(4) Uani 0.25 1 d . . P
N1 N 0.0803(2) 0.0874(3) 0.0620(2) 0.0623(11) Uani 1 1 d . . .
N2 N 0.2369(2) 0.2136(3) 0.2144(2) 0.0651(11) Uani 1 1 d . . .
N3 N 0.4531(3) 0.2719(5) 0.1930(5) 0.115(2) Uani 1 1 d . . .
N4 N 0.3378(3) 0.5231(4) 0.1915(3) 0.0885(16) Uani 1 1 d . . .
N5 N 0.1884(2) 0.3459(3) 0.2728(2) 0.0653(11) Uani 1 1 d . . .
N6 N 0.0471(2) 0.4518(3) 0.4088(2) 0.0631(11) Uani 1 1 d . . .
N7 N 0.0703(2) -0.1189(3) 0.0111(2) 0.0635(11) Uani 1 1 d . . .
N8 N 0.5846(2) 0.0879(3) 0.0624(2) 0.0570(10) Uani 1 1 d . . .
N9 N 0.73745(19) 0.2112(3) 0.21326(19) 0.0531(10) Uani 1 1 d . . .
N10 N 0.9526(2) 0.2738(4) 0.1925(3) 0.0790(15) Uani 1 1 d . . .
N11 N 0.6893(2) 0.3432(3) 0.2730(2) 0.0599(10) Uani 1 1 d . . .
N12 N 0.8310(3) 0.5254(4) 0.1894(3) 0.0801(14) Uani 1 1 d . . .
N13 N 0.5531(2) 0.4503(3) 0.40864(19) 0.0539(10) Uani 1 1 d . . .
N14 N 0.4288(2) 0.1194(3) -0.0128(2) 0.0566(10) Uani 1 1 d . . .
C1 C 0.1155(2) 0.1933(4) 0.1597(3) 0.0653(13) Uani 1 1 d . . .
H1 H 0.1002 0.2345 0.1937 0.078 Uiso 1 1 calc R U .
C2 C 0.0638(2) 0.1484(4) 0.1102(3) 0.0599(12) Uani 1 1 d . . .
H2 H 0.0147 0.1624 0.1113 0.072 Uiso 1 1 calc R U .
C3 C 0.1540(3) 0.0762(4) 0.0601(3) 0.0621(12) Uani 1 1 d . . .
H3 H 0.1692 0.0368 0.0250 0.075 Uiso 1 1 calc R U .
C4 C 0.2053(2) 0.1207(4) 0.1077(3) 0.0626(13) Uani 1 1 d . . .
H4 H 0.2545 0.1105 0.1039 0.075 Uiso 1 1 calc R U .
C5 C 0.1885(3) 0.1782(4) 0.1595(3) 0.0630(13) Uani 1 1 d . . .
C6 C 0.3102(2) 0.2260(4) 0.2058(3) 0.0641(13) Uani 1 1 d . . .
C7 C 0.3268(3) 0.2695(4) 0.1431(3) 0.0701(14) Uani 1 1 d . . .
H7 H 0.2904 0.2845 0.1054 0.084 Uiso 1 1 calc R U .
C8 C 0.4003(4) 0.2891(5) 0.1398(5) 0.102(2) Uani 1 1 d . . .
H8 H 0.4128 0.3156 0.0980 0.122 Uiso 1 1 calc R U .
C9 C 0.4372(4) 0.2292(6) 0.2520(5) 0.107(3) Uani 1 1 d . . .
H9 H 0.4746 0.2155 0.2891 0.128 Uiso 1 1 calc R U .
C10 C 0.3649(3) 0.2048(5) 0.2589(4) 0.0873(18) Uani 1 1 d . . .
H10 H 0.3545 0.1739 0.3000 0.105 Uiso 1 1 calc R U .
C11 C 0.2153(3) 0.2432(4) 0.2782(3) 0.0668(14) Uani 1 1 d . . .
H11A H 0.2563 0.2382 0.3162 0.080 Uiso 1 1 calc R U .
H11B H 0.1767 0.2008 0.2899 0.080 Uiso 1 1 calc R U .
C12 C 0.2174(4) 0.4571(4) 0.1852(4) 0.0843(17) Uani 1 1 d . . .
H12 H 0.1701 0.4529 0.1609 0.101 Uiso 1 1 calc R U .
C13 C 0.2683(4) 0.5120(4) 0.1608(4) 0.0803(17) Uani 1 1 d . . .
H13 H 0.2541 0.5458 0.1184 0.096 Uiso 1 1 calc R U .
C14 C 0.3544(3) 0.4805(5) 0.2542(4) 0.0783(17) Uani 1 1 d . . .
H14 H 0.4009 0.4905 0.2794 0.094 Uiso 1 1 calc R U .
C15 C 0.3074(3) 0.4231(5) 0.2836(4) 0.0829(17) Uani 1 1 d . . .
H15 H 0.3215 0.3944 0.3280 0.100 Uiso 1 1 calc R U .
C16 C 0.2378(3) 0.4077(4) 0.2469(3) 0.0794(16) Uani 1 1 d . . .
C17 C 0.1415(2) 0.3778(4) 0.3166(3) 0.0586(12) Uani 1 1 d . . .
C18 C 0.1329(3) 0.4749(5) 0.3244(3) 0.0704(14) Uani 1 1 d . . .
H18 H 0.1577 0.5191 0.2992 0.084 Uiso 1 1 calc R U .
C19 C 0.0870(3) 0.5067(4) 0.3700(3) 0.0623(13) Uani 1 1 d . . .
H19 H 0.0828 0.5739 0.3748 0.075 Uiso 1 1 calc R U .
C20 C 0.0561(3) 0.3542(4) 0.4002(3) 0.0774(15) Uani 1 1 d . . .
H20 H 0.0306 0.3106 0.4252 0.093 Uiso 1 1 calc R U .
C21 C 0.1028(3) 0.3186(4) 0.3544(3) 0.0682(13) Uani 1 1 d . . .
H21 H 0.1076 0.2514 0.3497 0.082 Uiso 1 1 calc R U .
C22 C 0.1190(3) -0.1720(5) 0.0241(3) 0.0752(16) Uani 1 1 d . . .
C23 C 0.6127(3) 0.1955(4) 0.1586(3) 0.0584(12) Uani 1 1 d . . .
H23 H 0.5965 0.2386 0.1909 0.070 Uiso 1 1 calc R U .
C24 C 0.5667(2) 0.1506(4) 0.1102(2) 0.0579(12) Uani 1 1 d . . .
H24 H 0.5172 0.1641 0.1093 0.070 Uiso 1 1 calc R U .
C25 C 0.6531(2) 0.0766(4) 0.0610(2) 0.0550(11) Uani 1 1 d . . .
H25 H 0.6667 0.0359 0.0258 0.066 Uiso 1 1 calc R U .
C26 C 0.7081(2) 0.1189(4) 0.1064(2) 0.0559(11) Uani 1 1 d . . .
H26 H 0.7573 0.1100 0.1022 0.067 Uiso 1 1 calc R U .
C27 C 0.6851(2) 0.1762(4) 0.1594(2) 0.0539(11) Uani 1 1 d . . .
C28 C 0.8286(3) 0.2666(4) 0.1451(3) 0.0639(13) Uani 1 1 d . . .
H28 H 0.7930 0.2777 0.1059 0.077 Uiso 1 1 calc R U .
C29 C 0.8983(3) 0.2916(5) 0.1418(3) 0.0754(17) Uani 1 1 d . . .
H29 H 0.9087 0.3235 0.1010 0.090 Uiso 1 1 calc R U .
C30 C 0.9342(3) 0.2282(5) 0.2495(3) 0.0774(18) Uani 1 1 d . . .
H30 H 0.9720 0.2115 0.2854 0.093 Uiso 1 1 calc R U .
C31 C 0.8649(2) 0.2041(4) 0.2597(3) 0.0630(13) Uani 1 1 d . . .
H31 H 0.8553 0.1747 0.3016 0.076 Uiso 1 1 calc R U .
C32 C 0.8093(2) 0.2256(4) 0.2045(2) 0.0546(11) Uani 1 1 d . . .
C33 C 0.7124(3) 0.2447(4) 0.2776(3) 0.0589(12) Uani 1 1 d . . .
H33A H 0.6721 0.2041 0.2875 0.071 Uiso 1 1 calc R U .
H33B H 0.7517 0.2378 0.3171 0.071 Uiso 1 1 calc R U .
C34 C 0.7174(3) 0.4559(4) 0.1841(3) 0.0631(13) Uani 1 1 d . . .
H34 H 0.6706 0.4476 0.1591 0.076 Uiso 1 1 calc R U .
C35 C 0.7678(4) 0.5144(5) 0.1574(3) 0.087(2) Uani 1 1 d . . .
H35 H 0.7542 0.5466 0.1143 0.105 Uiso 1 1 calc R U .
C36 C 0.8525(4) 0.4818(4) 0.2513(3) 0.0824(17) Uani 1 1 d . . .
H36 H 0.9000 0.4914 0.2743 0.099 Uiso 1 1 calc R U .
C37 C 0.8057(3) 0.4228(4) 0.2820(3) 0.0633(13) Uani 1 1 d . . .
H37 H 0.8207 0.3921 0.3255 0.076 Uiso 1 1 calc R U .
C38 C 0.7375(3) 0.4107(3) 0.2476(3) 0.0541(11) Uani 1 1 d . . .
C39 C 0.6419(3) 0.3777(4) 0.3173(2) 0.0585(12) Uani 1 1 d . . .
C40 C 0.6325(3) 0.4754(4) 0.3260(2) 0.0528(11) Uani 1 1 d . . .
H40 H 0.6561 0.5198 0.2999 0.063 Uiso 1 1 calc R U .
C41 C 0.5891(3) 0.5076(4) 0.3723(3) 0.0585(12) Uani 1 1 d . . .
H41 H 0.5849 0.5745 0.3785 0.070 Uiso 1 1 calc R U .
C42 C 0.5586(2) 0.3584(4) 0.3974(2) 0.0541(11) Uani 1 1 d . . .
H42 H 0.5303 0.3169 0.4212 0.065 Uiso 1 1 calc R U .
C43 C 0.6023(3) 0.3164(4) 0.3537(2) 0.0572(12) Uani 1 1 d . . .
H43 H 0.6049 0.2491 0.3488 0.069 Uiso 1 1 calc R U .
C44 C 0.3839(4) 0.1729(7) -0.0260(3) 0.106(3) Uani 1 1 d . . .

loop_
_atom_site_aniso_label
_atom_site_aniso_U_11
_atom_site_aniso_U_22
_atom_site_aniso_U_33
_atom_site_aniso_U_23
_atom_site_aniso_U_13
_atom_site_aniso_U_12
Fe1 0.0479(6) 0.0649(7) 0.0590(6) 0.0010(4) 0.0095(5) -0.0015(4)
Fe2 0.0466(6) 0.0702(7) 0.0429(6) -0.0024(4) 0.0081(4) -0.0055(4)
Se1 0.0620(9) 0.1433(18) 0.0396(6) 0.0023(9) 0.0104(6) 0.0338(9)
Se2 0.105(4) 0.053(3) 0.0449(14) 0.006(2) 0.003(2) 0.006(2)
Se3 0.092(3) 0.041(2) 0.0449(13) 0.0040(17) 0.0097(15) 0.0157(17)
Se4 0.0636(9) 0.213(3) 0.0769(10) 0.0127(13) 0.0143(8) 0.0427(11)
Se5 0.127(6) 0.136(6) 0.0495(18) 0.003(4) -0.003(3) 0.104(6)
Se6 0.131(5) 0.159(8) 0.097(5) -0.009(4) 0.009(4) 0.055(4)
N1 0.055(2) 0.074(3) 0.060(2) -0.002(2) 0.0121(19) -0.0003(19)
N2 0.058(2) 0.064(3) 0.075(3) -0.017(2) 0.014(2) -0.0067(19)
N3 0.065(3) 0.126(5) 0.161(7) -0.060(5) 0.044(4) -0.012(3)
N4 0.084(4) 0.073(3) 0.115(4) -0.014(3) 0.037(3) -0.007(3)
N5 0.057(2) 0.063(3) 0.079(3) -0.018(2) 0.020(2) -0.0089(19)
N6 0.049(2) 0.082(3) 0.057(2) -0.011(2) 0.0031(18) -0.002(2)
N7 0.054(2) 0.072(3) 0.064(2) 0.003(2) 0.0071(19) 0.006(2)
N8 0.046(2) 0.071(3) 0.055(2) -0.0053(19) 0.0099(17) -0.0104(18)
N9 0.0421(18) 0.076(3) 0.0405(19) -0.0019(17) 0.0049(15) -0.0001(17)
N10 0.056(3) 0.103(4) 0.080(3) -0.041(3) 0.014(2) -0.017(2)
N11 0.069(3) 0.068(3) 0.046(2) 0.0004(18) 0.0184(18) 0.005(2)
N12 0.087(3) 0.074(3) 0.088(4) 0.018(3) 0.045(3) 0.011(3)
N13 0.0461(19) 0.072(3) 0.0448(19) 0.0051(18) 0.0097(16) 0.0052(18)
N14 0.050(2) 0.072(3) 0.048(2) 0.0031(18) 0.0075(17) -0.0022(19)
C1 0.044(2) 0.078(3) 0.076(3) -0.011(3) 0.015(2) -0.001(2)
C2 0.046(2) 0.063(3) 0.072(3) 0.000(2) 0.010(2) 0.001(2)
C3 0.056(3) 0.072(3) 0.059(3) 0.002(2) 0.010(2) 0.002(2)
C4 0.041(2) 0.074(3) 0.074(3) -0.008(3) 0.013(2) -0.001(2)
C5 0.060(3) 0.054(3) 0.079(3) -0.004(2) 0.022(3) 0.002(2)
C6 0.051(3) 0.066(3) 0.077(4) -0.021(3) 0.015(3) 0.003(2)
C7 0.053(3) 0.069(3) 0.090(4) -0.016(3) 0.020(3) 0.006(2)
C8 0.101(5) 0.072(4) 0.145(7) -0.033(4) 0.063(5) 0.004(4)
C9 0.069(4) 0.113(6) 0.135(7) -0.049(5) 0.003(4) 0.006(4)
C10 0.075(4) 0.095(5) 0.090(4) -0.016(3) 0.006(3) 0.005(3)
C11 0.056(3) 0.062(3) 0.083(4) -0.011(3) 0.011(3) -0.005(2)
C12 0.087(4) 0.077(4) 0.098(4) -0.020(3) 0.042(4) -0.005(3)
C13 0.088(4) 0.060(3) 0.096(4) -0.016(3) 0.024(4) -0.005(3)
C14 0.054(3) 0.081(4) 0.103(5) -0.037(4) 0.019(3) -0.012(3)
C15 0.072(3) 0.092(4) 0.091(4) -0.032(3) 0.032(3) -0.018(3)
C16 0.088(4) 0.077(4) 0.081(4) -0.029(3) 0.036(3) -0.007(3)
C17 0.045(2) 0.065(3) 0.066(3) -0.012(2) 0.009(2) 0.002(2)
C18 0.054(3) 0.092(4) 0.065(3) -0.004(3) 0.011(2) 0.001(3)
C19 0.059(3) 0.068(3) 0.064(3) -0.011(2) 0.022(2) -0.007(2)
C20 0.091(4) 0.057(3) 0.080(4) -0.022(3) -0.003(3) -0.003(3)
C21 0.052(3) 0.076(3) 0.074(3) -0.013(3) 0.004(2) -0.008(2)
C22 0.085(4) 0.094(4) 0.042(2) -0.003(3) -0.010(3) 0.012(3)
C23 0.061(3) 0.066(3) 0.050(3) -0.006(2) 0.017(2) -0.005(2)
C24 0.053(2) 0.071(3) 0.050(2) -0.006(2) 0.011(2) 0.004(2)
C25 0.048(2) 0.078(3) 0.038(2) -0.008(2) 0.0055(19) -0.006(2)
C26 0.051(2) 0.072(3) 0.044(2) 0.000(2) 0.007(2) -0.008(2)
C27 0.052(2) 0.070(3) 0.040(2) -0.006(2) 0.0104(19) -0.010(2)
C28 0.065(3) 0.082(3) 0.047(2) -0.013(2) 0.017(2) -0.013(3)
C29 0.046(3) 0.120(5) 0.063(3) -0.041(3) 0.018(2) -0.031(3)
C30 0.043(3) 0.116(5) 0.072(4) -0.038(3) 0.001(2) -0.011(3)
C31 0.038(2) 0.092(4) 0.056(3) -0.017(3) -0.005(2) 0.003(2)
C32 0.053(3) 0.066(3) 0.044(2) -0.005(2) -0.001(2) -0.004(2)
C33 0.057(3) 0.076(3) 0.047(2) -0.004(2) 0.016(2) 0.002(2)
C34 0.066(3) 0.075(3) 0.051(3) 0.002(2) 0.016(2) 0.004(2)
C35 0.098(5) 0.097(4) 0.077(4) 0.031(3) 0.050(4) 0.033(4)
C36 0.098(4) 0.075(4) 0.082(4) 0.006(3) 0.041(3) 0.003(3)
C37 0.067(3) 0.065(3) 0.060(3) -0.008(2) 0.017(2) -0.004(2)
C38 0.053(3) 0.056(3) 0.056(3) 0.006(2) 0.016(2) 0.006(2)
C39 0.057(3) 0.081(3) 0.037(2) -0.004(2) 0.007(2) -0.006(2)
C40 0.060(3) 0.051(3) 0.049(2) -0.002(2) 0.011(2) -0.001(2)
C41 0.052(3) 0.068(3) 0.054(3) 0.010(2) 0.003(2) 0.010(2)
C42 0.037(2) 0.075(3) 0.055(2) -0.001(2) 0.0197(19) 0.002(2)
C43 0.063(3) 0.063(3) 0.048(2) 0.000(2) 0.018(2) 0.003(2)
C44 0.084(4) 0.185(8) 0.054(3) -0.008(4) 0.024(3) 0.061(5)

loop_
_atom_type_symbol
_atom_type_description
_atom_type_scat_dispersion_real
_atom_type_scat_dispersion_imag
_atom_type_scat_source
C C 0.0040 0.0018 'International Tables Vol C Tables 4.2.6.8 and 6.1.1.4'
H H 0.0000 0.0000 'International Tables Vol C Tables 4.2.6.8 and 6.1.1.4'
N N 0.0075 0.0037 'International Tables Vol C Tables 4.2.6.8 and 6.1.1.4'
O O 0.0131 0.0069 'International Tables Vol C Tables 4.2.6.8 and 6.1.1.4'
Fe Fe 0.3654 0.9376 'International Tables Vol C Tables 4.2.6.8 and 6.1.1.4'
Se Se -0.2490 2.5249 'International Tables Vol C Tables 4.2.6.8 and 6.1.1.4'

loop_
_geom_angle_atom_site_label_1
_geom_angle_atom_site_label_2
_geom_angle_atom_site_label_3
_geom_angle
_geom_angle_site_symmetry_1
_geom_angle_site_symmetry_3
N7 Fe1 N7 180.0 3 .
N7 Fe1 N1 90.60(16) 3 3
N7 Fe1 N1 89.40(16) . 3
N7 Fe1 N1 89.40(16) 3 .
N7 Fe1 N1 90.60(16) . .
N1 Fe1 N1 180.0 3 .
N7 Fe1 N6 90.24(16) 3 2_545
N7 Fe1 N6 89.76(16) . 2_545
N1 Fe1 N6 86.60(16) 3 2_545
N1 Fe1 N6 93.40(16) . 2_545
N7 Fe1 N6 89.76(16) 3 4_565
N7 Fe1 N6 90.24(16) . 4_565
N1 Fe1 N6 93.40(16) 3 4_565
N1 Fe1 N6 86.60(16) . 4_565
N6 Fe1 N6 180.0(3) 2_545 4_565
N14 Fe2 N14 180.0 . 3_655
N14 Fe2 N8 88.90(15) . 3_655
N14 Fe2 N8 91.10(15) 3_655 3_655
N14 Fe2 N8 91.10(15) . .
N14 Fe2 N8 88.90(15) 3_655 .
N8 Fe2 N8 180.0 3_655 .
N14 Fe2 N13 89.48(15) . 2_645
N14 Fe2 N13 90.52(15) 3_655 2_645
N8 Fe2 N13 83.74(14) 3_655 2_645
N8 Fe2 N13 96.26(14) . 2_645
N14 Fe2 N13 90.52(15) . 4_565
N14 Fe2 N13 89.48(15) 3_655 4_565
N8 Fe2 N13 96.26(14) 3_655 4_565
N8 Fe2 N13 83.74(14) . 4_565
N13 Fe2 N13 180.0(3) 2_645 4_565
Se2 Se1 Se3 4.5(5) . .
Se2 Se1 C22 66.2(4) . .
Se3 Se1 C22 70.5(3) . .
Se3 Se2 Se1 168.6(14) . .
Se3 Se2 C22 105.8(12) . .
Se1 Se2 C22 85.0(4) . .
Se2 Se3 Se1 6.8(9) . .
Se2 Se3 C22 57.1(10) . .
Se1 Se3 C22 63.6(3) . .
Se5 Se4 Se6 5.0(7) . .
Se5 Se4 C44 70.1(4) . .
Se6 Se4 C44 69.5(5) . .
Se4 Se5 C44 71.6(5) . .
Se4 Se6 C44 59.6(5) . .
C2 N1 C3 114.9(4) . .
C2 N1 Fe1 122.3(3) . .
C3 N1 Fe1 122.5(3) . .
C5 N2 C11 122.1(4) . .
C5 N2 C6 119.7(4) . .
C11 N2 C6 118.0(4) . .
C8 N3 C9 119.5(6) . .
C14 N4 C13 115.3(5) . .
C17 N5 C16 122.0(4) . .
C17 N5 C11 119.9(4) . .
C16 N5 C11 111.9(4) . .
C19 N6 C20 113.7(4) . .
C19 N6 Fe1 125.7(3) . 2
C20 N6 Fe1 118.0(4) . 2
C22 N7 Fe1 166.5(5) . .
C25 N8 C24 115.8(4) . .
C25 N8 Fe2 123.7(3) . .
C24 N8 Fe2 120.1(3) . .
C32 N9 C27 123.0(4) . .
C32 N9 C33 119.2(4) . .
C27 N9 C33 117.3(4) . .
C29 N10 C30 115.2(4) . .
C39 N11 C38 117.9(4) . .
C39 N11 C33 120.1(4) . .
C38 N11 C33 116.5(4) . .
C35 N12 C36 121.2(5) . .
C42 N13 C41 116.8(4) . .
C42 N13 Fe2 119.0(3) . 2_655
C41 N13 Fe2 123.2(3) . 2_655
C44 N14 Fe2 168.9(6) . .
C5 C1 C2 121.1(5) . .
C5 C1 H1 119.4 . .
C2 C1 H1 119.4 . .
N1 C2 C1 123.5(4) . .
N1 C2 H2 118.2 . .
C1 C2 H2 118.2 . .
C4 C3 N1 122.1(5) . .
C4 C3 H3 118.9 . .
N1 C3 H3 118.9 . .
C5 C4 C3 122.9(4) . .
C5 C4 H4 118.6 . .
C3 C4 H4 118.6 . .
C4 C5 N2 125.4(5) . .
C4 C5 C1 115.3(5) . .
N2 C5 C1 119.0(5) . .
C10 C6 N2 121.4(6) . .
C10 C6 C7 119.5(5) . .
N2 C6 C7 118.9(5) . .
C8 C7 C6 116.8(6) . .
C8 C7 H7 121.6 . .
C6 C7 H7 121.6 . .
N3 C8 C7 123.3(7) . .
N3 C8 H8 118.3 . .
C7 C8 H8 118.3 . .
N3 C9 C10 120.7(8) . .
N3 C9 H9 119.7 . .
C10 C9 H9 119.7 . .
C6 C10 C9 120.0(7) . .
C6 C10 H10 120.0 . .
C9 C10 H10 120.0 . .
N2 C11 N5 110.5(5) . .
N2 C11 H11A 109.5 . .
N5 C11 H11A 109.5 . .
N2 C11 H11B 109.5 . .
N5 C11 H11B 109.5 . .
H11A C11 H11B 108.1 . .
C13 C12 C16 117.2(7) . .
C13 C12 H12 121.4 . .
C16 C12 H12 121.4 . .
C12 C13 N4 126.1(7) . .
C12 C13 H13 117.0 . .
N4 C13 H13 117.0 . .
N4 C14 C15 123.3(6) . .
N4 C14 H14 118.3 . .
C15 C14 H14 118.3 . .
C14 C15 C16 119.1(7) . .
C14 C15 H15 120.5 . .
C16 C15 H15 120.5 . .
C12 C16 N5 119.7(6) . .
C12 C16 C15 118.6(6) . .
N5 C16 C15 121.7(6) . .
C21 C17 C18 117.1(5) . .
C21 C17 N5 124.2(5) . .
C18 C17 N5 118.7(5) . .
C17 C18 C19 118.4(5) . .
C17 C18 H18 120.8 . .
C19 C18 H18 120.8 . .
N6 C19 C18 127.2(5) . .
N6 C19 H19 116.4 . .
C18 C19 H19 116.4 . .
N6 C20 C21 120.9(5) . .
N6 C20 H20 119.5 . .
C21 C20 H20 119.5 . .
C17 C21 C20 122.6(5) . .
C17 C21 H21 118.7 . .
C20 C21 H21 118.7 . .
N7 C22 Se2 169.5(6) . .
N7 C22 Se1 161.5(6) . .
Se2 C22 Se1 28.86(19) . .
N7 C22 Se3 152.5(6) . .
Se2 C22 Se3 17.1(2) . .
Se1 C22 Se3 45.9(2) . .
C24 C23 C27 117.0(4) . .
C24 C23 H23 121.5 . .
C27 C23 H23 121.5 . .
C23 C24 N8 125.8(4) . .
C23 C24 H24 117.1 . .
N8 C24 H24 117.1 . .
N8 C25 C26 125.8(4) . .
N8 C25 H25 117.1 . .
C26 C25 H25 117.1 . .
C25 C26 C27 114.8(4) . .
C25 C26 H26 122.6 . .
C27 C26 H26 122.6 . .
C23 C27 N9 121.5(4) . .
C23 C27 C26 120.2(4) . .
N9 C27 C26 118.3(4) . .
C29 C28 C32 120.9(5) . .
C29 C28 H28 119.5 . .
C32 C28 H28 119.5 . .
N10 C29 C28 123.9(6) . .
N10 C29 H29 118.1 . .
C28 C29 H29 118.1 . .
N10 C30 C31 125.5(6) . .
N10 C30 H30 117.2 . .
C31 C30 H30 117.2 . .
C30 C31 C32 116.8(6) . .
C30 C31 H31 121.6 . .
C32 C31 H31 121.6 . .
C28 C32 N9 122.3(4) . .
C28 C32 C31 117.5(4) . .
N9 C32 C31 120.1(4) . .
N11 C33 N9 112.5(4) . .
N11 C33 H33A 109.1 . .
N9 C33 H33A 109.1 . .
N11 C33 H33B 109.1 . .
N9 C33 H33B 109.1 . .
H33A C33 H33B 107.8 . .
C38 C34 C35 118.5(5) . .
C38 C34 H34 120.8 . .
C35 C34 H34 120.8 . .
N12 C35 C34 121.8(6) . .
N12 C35 H35 119.1 . .
C34 C35 H35 119.1 . .
N12 C36 C37 120.9(6) . .
N12 C36 H36 119.5 . .
C37 C36 H36 119.5 . .
C38 C37 C36 118.0(6) . .
C38 C37 H37 121.0 . .
C36 C37 H37 121.0 . .
C37 C38 C34 119.6(5) . .
C37 C38 N11 120.4(4) . .
C34 C38 N11 119.6(5) . .
C43 C39 C40 117.3(4) . .
C43 C39 N11 121.9(5) . .
C40 C39 N11 120.8(4) . .
C41 C40 C39 119.9(4) . .
C41 C40 H40 120.1 . .
C39 C40 H40 120.1 . .
N13 C41 C40 123.3(5) . .
N13 C41 H41 118.4 . .
C40 C41 H41 118.4 . .
N13 C42 C43 125.6(4) . .
N13 C42 H42 117.2 . .
C43 C42 H42 117.2 . .
C39 C43 C42 116.9(5) . .
C39 C43 H43 121.5 . .
C42 C43 H43 121.5 . .
N14 C44 Se5 169.2(9) . .
N14 C44 Se4 152.4(8) . .
Se5 C44 Se4 38.3(5) . .
N14 C44 Se6 156.5(9) . .
Se5 C44 Se6 13.0(9) . .
Se4 C44 Se6 50.8(5) . .

loop_
_geom_bond_atom_site_label_1
_geom_bond_atom_site_label_2
_geom_bond_distance
_geom_bond_site_symmetry_2
Fe1 N7 2.120(4) 3
Fe1 N7 2.120(4) .
Fe1 N1 2.170(4) 3
Fe1 N1 2.170(4) .
Fe1 N6 2.192(4) 2_545
Fe1 N6 2.192(4) 4_565
Fe2 N14 2.136(4) .
Fe2 N14 2.136(4) 3_655
Fe2 N8 2.228(4) 3_655
Fe2 N8 2.228(4) .
Fe2 N13 2.261(4) 2_645
Fe2 N13 2.261(4) 4_565
Se1 Se2 0.884(4) .
Se1 Se3 1.464(4) .
Se1 C22 1.824(6) .
Se2 Se3 0.587(5) .
Se2 C22 1.675(9) .
Se3 C22 1.919(8) .
Se4 Se5 1.204(15) .
Se4 Se6 1.654(17) .
Se4 C44 1.841(7) .
Se5 C44 1.825(10) .
Se6 C44 1.999(14) .
N1 C2 1.332(6) .
N1 C3 1.405(6) .
N2 C5 1.390(7) .
N2 C11 1.415(7) .
N2 C6 1.425(6) .
N3 C8 1.349(11) .
N3 C9 1.359(12) .
N4 C14 1.348(9) .
N4 C13 1.368(8) .
N5 C17 1.384(6) .
N5 C16 1.413(7) .
N5 C11 1.523(7) .
N6 C19 1.370(6) .
N6 C20 1.390(7) .
N6 Fe1 2.192(4) 2
N7 C22 1.179(7) .
N8 C25 1.306(6) .
N8 C24 1.352(6) .
N9 C32 1.403(6) .
N9 C27 1.416(6) .
N9 C33 1.469(6) .
N10 C29 1.336(8) .
N10 C30 1.361(9) .
N11 C39 1.409(6) .
N11 C38 1.445(6) .
N11 C33 1.446(6) .
N12 C35 1.272(9) .
N12 C36 1.354(8) .
N13 C42 1.311(6) .
N13 C41 1.316(6) .
N13 Fe2 2.261(4) 2_655
N14 C44 1.133(8) .
C1 C5 1.392(7) .
C1 C2 1.413(7) .
C1 H1 0.9500 .
C2 H2 0.9500 .
C3 C4 1.385(7) .
C3 H3 0.9500 .
C4 C5 1.359(7) .
C4 H4 0.9500 .
C6 C10 1.381(8) .
C6 C7 1.432(8) .
C7 C8 1.422(8) .
C7 H7 0.9500 .
C8 H8 0.9500 .
C9 C10 1.430(9) .
C9 H9 0.9500 .
C10 H10 0.9500 .
C11 H11A 0.9900 .
C11 H11B 0.9900 .
C12 C13 1.365(9) .
C12 C16 1.386(9) .
C12 H12 0.9500 .
C13 H13 0.9500 .
C14 C15 1.377(9) .
C14 H14 0.9500 .
C15 C16 1.417(9) .
C15 H15 0.9500 .
C17 C21 1.380(7) .
C17 C18 1.381(8) .
C18 C19 1.395(7) .
C18 H18 0.9500 .
C19 H19 0.9500 .
C20 C21 1.426(8) .
C20 H20 0.9500 .
C21 H21 0.9500 .
C23 C24 1.339(7) .
C23 C27 1.389(7) .
C23 H23 0.9500 .
C24 H24 0.9500 .
C25 C26 1.392(7) .
C25 H25 0.9500 .
C26 C27 1.418(6) .
C26 H26 0.9500 .
C28 C29 1.371(6) .
C28 C32 1.378(7) .
C28 H28 0.9500 .
C29 H29 0.9500 .
C30 C31 1.390(7) .
C30 H30 0.9500 .
C31 C32 1.418(7) .
C31 H31 0.9500 .
C33 H33A 0.9900 .
C33 H33B 0.9900 .
C34 C38 1.386(7) .
C34 C35 1.407(8) .
C34 H34 0.9500 .
C35 H35 0.9500 .
C36 C37 1.402(8) .
C36 H36 0.9500 .
C37 C38 1.371(7) .
C37 H37 0.9500 .
C39 C43 1.392(7) .
C39 C40 1.394(7) .
C40 C41 1.372(7) .
C40 H40 0.9500 .
C41 H41 0.9500 .
C42 C43 1.392(6) .
C42 H42 0.9500 .
C43 H43 0.9500 .

loop_
_geom_torsion_atom_site_label_1
_geom_torsion_atom_site_label_2
_geom_torsion_atom_site_label_3
_geom_torsion_atom_site_label_4
_geom_torsion
_geom_torsion_site_symmetry_1
C22 Se1 Se2 Se3 160(7) .
Se3 Se1 Se2 C22 -160(7) .
C22 Se2 Se3 Se1 160(7) .
Se1 Se2 Se3 C22 -160(7) .
C22 Se1 Se3 Se2 -19(6) .
Se2 Se1 Se3 C22 19(6) .
Se6 Se4 Se5 C44 83(7) .
Se5 Se4 Se6 C44 -96(7) .
C3 N1 C2 C1 -4.9(7) .
Fe1 N1 C2 C1 168.2(4) .
C5 C1 C2 N1 2.1(9) .
C2 N1 C3 C4 3.9(7) .
Fe1 N1 C3 C4 -169.2(4) .
N1 C3 C4 C5 0.0(8) .
C3 C4 C5 N2 170.3(5) .
C3 C4 C5 C1 -2.9(8) .
C11 N2 C5 C4 -157.0(5) .
C6 N2 C5 C4 26.6(8) .
C11 N2 C5 C1 16.0(8) .
C6 N2 C5 C1 -160.5(5) .
C2 C1 C5 C4 2.0(8) .
C2 C1 C5 N2 -171.6(5) .
C5 N2 C6 C10 -140.7(6) .
C11 N2 C6 C10 42.7(7) .
C5 N2 C6 C7 45.1(7) .
C11 N2 C6 C7 -131.5(5) .
C10 C6 C7 C8 -0.5(8) .
N2 C6 C7 C8 173.8(4) .
C9 N3 C8 C7 3.5(10) .
C6 C7 C8 N3 -2.4(8) .
C8 N3 C9 C10 -1.7(11) .
N2 C6 C10 C9 -172.0(5) .
C7 C6 C10 C9 2.2(9) .
N3 C9 C10 C6 -1.1(10) .
C5 N2 C11 N5 -84.4(6) .
C6 N2 C11 N5 92.1(6) .
C17 N5 C11 N2 156.1(4) .
C16 N5 C11 N2 -51.1(6) .
C16 C12 C13 N4 0.0(9) .
C14 N4 C13 C12 -5.1(9) .
C13 N4 C14 C15 5.1(9) .
N4 C14 C15 C16 -0.2(9) .
C13 C12 C16 N5 -176.8(5) .
C13 C12 C16 C15 5.2(8) .
C17 N5 C16 C12 -88.5(7) .
C11 N5 C16 C12 119.3(6) .
C17 N5 C16 C15 89.4(7) .
C11 N5 C16 C15 -62.8(6) .
C14 C15 C16 C12 -5.2(8) .
C14 C15 C16 N5 176.8(5) .
C16 N5 C17 C21 -166.3(6) .
C11 N5 C17 C21 -16.3(7) .
C16 N5 C17 C18 12.7(8) .
C11 N5 C17 C18 162.8(5) .
C21 C17 C18 C19 0.8(7) .
N5 C17 C18 C19 -178.3(5) .
C20 N6 C19 C18 0.7(8) .
Fe1 N6 C19 C18 161.8(4) 2
C17 C18 C19 N6 -1.0(9) .
C19 N6 C20 C21 -0.2(7) .
Fe1 N6 C20 C21 -162.9(4) 2
C18 C17 C21 C20 -0.4(8) .
N5 C17 C21 C20 178.6(5) .
N6 C20 C21 C17 0.1(8) .
Fe1 N7 C22 Se2 140(2) .
Fe1 N7 C22 Se1 -26(3) .
Fe1 N7 C22 Se3 148.3(13) .
Se3 Se2 C22 N7 13(3) .
Se1 Se2 C22 N7 -171(3) .
Se3 Se2 C22 Se1 -176.1(13) .
Se1 Se2 C22 Se3 176.1(13) .
Se2 Se1 C22 N7 174.8(16) .
Se3 Se1 C22 N7 176.4(15) .
Se3 Se1 C22 Se2 1.6(5) .
Se2 Se1 C22 Se3 -1.6(5) .
C27 C23 C24 N8 0.4(8) .
C25 N8 C24 C23 -5.4(8) .
Fe2 N8 C24 C23 168.2(4) .
C24 N8 C25 C26 3.9(7) .
Fe2 N8 C25 C26 -169.4(4) .
N8 C25 C26 C27 2.2(7) .
C24 C23 C27 N9 -172.7(5) .
C24 C23 C27 C26 6.1(7) .
C32 N9 C27 C23 -155.3(5) .
C33 N9 C27 C23 16.9(7) .
C32 N9 C27 C26 25.9(7) .
C33 N9 C27 C26 -162.0(4) .
C25 C26 C27 C23 -7.2(7) .
C25 C26 C27 N9 171.6(4) .
C30 N10 C29 C28 -0.2(8) .
C32 C28 C29 N10 4.1(9) .
C29 N10 C30 C31 -3.3(8) .
N10 C30 C31 C32 2.7(9) .
C29 C28 C32 N9 171.1(5) .
C29 C28 C32 C31 -4.5(8) .
C27 N9 C32 C28 42.8(7) .
C33 N9 C32 C28 -129.3(5) .
C27 N9 C32 C31 -141.8(5) .
C33 N9 C32 C31 46.2(7) .
C30 C31 C32 C28 1.3(7) .
C30 C31 C32 N9 -174.4(5) .
C39 N11 C33 N9 157.9(4) .
C38 N11 C33 N9 -48.9(6) .
C32 N9 C33 N11 86.9(5) .
C27 N9 C33 N11 -85.6(5) .
C36 N12 C35 C34 -0.7(10) .
C38 C34 C35 N12 1.1(9) .
C35 N12 C36 C37 0.2(9) .
N12 C36 C37 C38 -0.1(8) .
C36 C37 C38 C34 0.4(7) .
C36 C37 C38 N11 173.7(5) .
C35 C34 C38 C37 -0.9(8) .
C35 C34 C38 N11 -174.2(5) .
C39 N11 C38 C37 94.2(5) .
C33 N11 C38 C37 -59.6(6) .
C39 N11 C38 C34 -92.5(5) .
C33 N11 C38 C34 113.7(5) .
C38 N11 C39 C43 -169.0(4) .
C33 N11 C39 C43 -16.2(7) .
C38 N11 C39 C40 11.5(7) .
C33 N11 C39 C40 164.3(4) .
C43 C39 C40 C41 4.1(7) .
N11 C39 C40 C41 -176.4(4) .
C42 N13 C41 C40 -1.9(7) .
Fe2 N13 C41 C40 167.2(4) 2_655
C39 C40 C41 N13 -2.1(8) .
C41 N13 C42 C43 4.0(7) .
Fe2 N13 C42 C43 -165.6(4) 2_655
C40 C39 C43 C42 -2.2(7) .
N11 C39 C43 C42 178.3(4) .
N13 C42 C43 C39 -1.9(7) .
Fe2 N14 C44 Se5 -152(2) .
Fe2 N14 C44 Se4 29(3) .
Fe2 N14 C44 Se6 -162.1(17) .
Se4 Se5 C44 N14 -179(100) .
Se4 Se5 C44 Se6 -162(3) .
Se5 Se4 C44 N14 179.7(12) .
Se6 Se4 C44 N14 174.4(12) .
Se6 Se4 C44 Se5 -5.3(8) .
Se5 Se4 C44 Se6 5.3(8) .

loop_
_platon_squeeze_void_nr
_platon_squeeze_void_average_x
_platon_squeeze_void_average_y
_platon_squeeze_void_average_z
_platon_squeeze_void_volume
_platon_squeeze_void_count_electrons
_platon_squeeze_void_content
1 0.047 0.000 0.500 567 130 ' '
2 0.172 0.500 0.000 567 129 ' '
